data_2239479
loop_
_publ_author_name
'Saad, Ahlem Ben'
'Selmi, Ahmed'
'Rzaigui, Mohamed'
'Akriche, Samah Toumi'

_publ_section_title
;
 Bis(2,6-dimethylanilinium) diaquabis(dihydrogen
 diphosphato-\k^2^<i>O</i>,<i>O</i>')cobaltate(II)
;
_journal_coeditor_code HB7194
_journal_issue 3
_journal_name_full 'Acta Crystallographica Section E'
_journal_page_first m86
_journal_page_last m87
_journal_paper_doi 10.1107/S1600536814002530
_journal_volume 70
_journal_year 2014
_chemical_formula_iupac '(C8 H12 N)2 [Co (H2 P2 O7)2 (H2 O)2]'
_chemical_formula_moiety '2(C8 H12 N +), Co H8 O16 P4 2-'
_chemical_formula_sum 'C16 H32 Co N2 O16 P4'
_chemical_formula_weight 691.25
_chemical_name_systematic
;
Bis(2,6-dimethylanilinium)
diaquabis(dihydrogen diphosphato-\k^2^<i>O</i>,<i>O</i>')cobaltate(II)
;
_space_group_IT_number 2
_symmetry_cell_setting triclinic
_symmetry_space_group_name_Hall '-P 1'
_symmetry_space_group_name_H-M 'P -1'
_atom_sites_solution_hydrogens geom
_atom_sites_solution_primary direct
_atom_sites_solution_secondary difmap
_audit_creation_method SHELXL-97
_cell_angle_alpha 85.35(3)
_cell_angle_beta 75.56(2)
_cell_angle_gamma 74.42(5)
_cell_formula_units_Z 1
_cell_length_a 7.320(3)
_cell_length_b 7.584(4)
_cell_length_c 13.413(2)
_cell_measurement_reflns_used 25
_cell_measurement_temperature 293
_cell_measurement_theta_max 11
_cell_measurement_theta_min 9
_cell_volume 694.5(5)
_computing_cell_refinement 'CAD-4 EXPRESS (Enraf--Nonius, 1994)'
_computing_data_collection 'CAD-4 EXPRESS (Enraf--Nonius, 1994)'
_computing_data_reduction 'XCAD4 (Harms & Wocadlo, 1996)'
_computing_molecular_graphics
;
ORTEP-3 for Windows (Farrugia, 2012) and DIAMOND (Brandenburg & Putz,
2005)
;
_computing_publication_material 'WinGX (Farrugia, 2012)'
_computing_structure_refinement 'SHELXL97 (Sheldrick, 2008)'
_computing_structure_solution 'SHELXS97 (Sheldrick, 2008)'
_diffrn_ambient_temperature 293
_diffrn_measured_fraction_theta_full 0.981
_diffrn_measured_fraction_theta_max 0.981
_diffrn_measurement_device '\k-geometry diffractometer'
_diffrn_measurement_device_type 'Enraf--Nonius CAD-4'
_diffrn_measurement_method 'non-profiled omega scans'
_diffrn_radiation_monochromator graphite
_diffrn_radiation_source 'fine-focus sealed tube'
_diffrn_radiation_type AgK\a
_diffrn_radiation_wavelength 0.56087
_diffrn_reflns_av_R_equivalents 0.0797
_diffrn_reflns_av_sigmaI/netI 0.0803
_diffrn_reflns_limit_h_max 12
_diffrn_reflns_limit_h_min -12
_diffrn_reflns_limit_k_max 12
_diffrn_reflns_limit_k_min -12
_diffrn_reflns_limit_l_max 22
_diffrn_reflns_limit_l_min -5
_diffrn_reflns_number 9085
_diffrn_reflns_theta_full 27.98
_diffrn_reflns_theta_max 27.98
_diffrn_reflns_theta_min 2.20
_diffrn_standards_decay_% 5
_diffrn_standards_interval_time 120
_diffrn_standards_number 2
_exptl_absorpt_coefficient_mu 0.482
_exptl_absorpt_correction_T_max 0.9815
_exptl_absorpt_correction_T_min 0.7993
_exptl_absorpt_correction_type psi-scan
_exptl_absorpt_process_details '(North <i>et al.</i>, 1968)'
_exptl_crystal_colour Pink
_exptl_crystal_density_diffrn 1.653
_exptl_crystal_density_method 'not measured'
_exptl_crystal_description Prism
_exptl_crystal_F_000 357
_exptl_crystal_size_max 0.40
_exptl_crystal_size_mid 0.30
_exptl_crystal_size_min 0.20
_refine_diff_density_max 1.565
_refine_diff_density_min -0.822
_refine_ls_extinction_method none
_refine_ls_goodness_of_fit_ref 1.038
_refine_ls_hydrogen_treatment mixed
_refine_ls_matrix_type full
_refine_ls_number_parameters 189
_refine_ls_number_reflns 6683
_refine_ls_number_restraints 3
_refine_ls_restrained_S_all 1.038
_refine_ls_R_factor_all 0.0761
_refine_ls_R_factor_gt 0.0606
_refine_ls_shift/su_max 0.005
_refine_ls_shift/su_mean 0.000
_refine_ls_structure_factor_coef Fsqd
_refine_ls_weighting_details 'calc w=1/[\s^2^(Fo^2^)+(0.0826P)^2^+0.9452P] where P=(Fo^2^+2Fc^2^)/3'
_refine_ls_weighting_scheme calc
_refine_ls_wR_factor_gt 0.1579
_refine_ls_wR_factor_ref 0.1682
_reflns_number_gt 5514
_reflns_number_total 6683
_reflns_threshold_expression I>2\s(I)
_cod_data_source_file hb7194sup1.cf
_cod_data_source_block I
_cod_database_code 2239479
_cod_database_fobs_code 2239479

loop_
_symmetry_equiv_pos_as_xyz
'x, y, z'
'-x, -y, -z'

loop_
_atom_site_type_symbol
_atom_site_label
_atom_site_fract_x
_atom_site_fract_y
_atom_site_fract_z
_atom_site_U_iso_or_equiv
_atom_site_adp_type
_atom_site_calc_flag
_atom_site_refinement_flags
_atom_site_occupancy
_atom_site_symmetry_multiplicity
Co Co1 0.5000 0.5000 0.5000 0.01796(9) Uani d S 1 2
P P1 0.69129(7) 0.72084(7) 0.63065(4) 0.01948(10) Uani d . 1 1
P P2 0.80524(7) 0.75466(7) 0.40670(4) 0.01867(10) Uani d . 1 1
O O1 0.5727(2) 0.5931(2) 0.62242(13) 0.0242(3) Uani d . 1 1
O O2 0.8322(3) 0.6463(2) 0.70245(15) 0.0287(3) Uani d . 1 1
H H2 0.8794 0.5361 0.6937 0.043 Uiso calc R 1 1
O O3 0.5808(3) 0.9121(2) 0.66208(16) 0.0306(4) Uani d . 1 1
O O4 0.8430(2) 0.7284(3) 0.52092(14) 0.0274(3) Uani d . 1 1
O O5 0.6535(2) 0.6611(2) 0.40048(13) 0.0245(3) Uani d . 1 1
O O6 1.0029(2) 0.6880(2) 0.33643(15) 0.0281(3) Uani d . 1 1
O O7 0.7321(3) 0.9654(2) 0.39394(17) 0.0308(4) Uani d . 1 1
H H7 0.6270 0.9903 0.3778 0.046 Uiso calc R 1 1
O O1W 0.7487(2) 0.2730(2) 0.49181(18) 0.0327(4) Uani d D 1 1
H H1W1 0.748(6) 0.178(4) 0.462(3) 0.049 Uiso d D 1 1
H H2W1 0.865(4) 0.291(5) 0.477(3) 0.049 Uiso d D 1 1
N N1 0.3681(3) 0.7717(3) 0.26576(15) 0.0258(3) Uani d . 1 1
H H1A 0.3675 0.8804 0.2865 0.039 Uiso calc R 1 1
H H1B 0.4577 0.6849 0.2885 0.039 Uiso calc R 1 1
H H1C 0.2511 0.7508 0.2908 0.039 Uiso calc R 1 1
C C1 0.4143(4) 0.7700(4) 0.15241(18) 0.0291(4) Uani d . 1 1
C C2 0.2798(5) 0.8852(4) 0.1038(2) 0.0367(5) Uani d . 1 1
C C3 0.3238(7) 0.8820(6) -0.0032(3) 0.0530(9) Uani d . 1 1
H H3 0.2364 0.9570 -0.0382 0.064 Uiso calc R 1 1
C C4 0.4949(8) 0.7695(7) -0.0583(2) 0.0616(12) Uani d . 1 1
H H4 0.5210 0.7680 -0.1298 0.074 Uiso calc R 1 1
C C5 0.6260(6) 0.6602(6) -0.0078(2) 0.0540(10) Uani d . 1 1
H H5 0.7416 0.5865 -0.0457 0.065 Uiso calc R 1 1
C C6 0.5902(5) 0.6569(4) 0.0994(2) 0.0378(6) Uani d . 1 1
C C7 0.0963(5) 1.0126(5) 0.1621(3) 0.0477(7) Uani d . 1 1
H H7A 0.0077 0.9431 0.1985 0.072 Uiso calc R 1 1
H H7B 0.0364 1.0961 0.1147 0.072 Uiso calc R 1 1
H H7C 0.1273 1.0802 0.2102 0.072 Uiso calc R 1 1
C C8 0.7374(5) 0.5355(6) 0.1532(3) 0.0556(9) Uani d . 1 1
H H8A 0.8042 0.6090 0.1783 0.083 Uiso calc R 1 1
H H8B 0.8302 0.4477 0.1057 0.083 Uiso calc R 1 1
H H8C 0.6715 0.4726 0.2100 0.083 Uiso calc R 1 1

loop_
_atom_site_aniso_label
_atom_site_aniso_U_11
_atom_site_aniso_U_22
_atom_site_aniso_U_33
_atom_site_aniso_U_12
_atom_site_aniso_U_13
_atom_site_aniso_U_23
Co1 0.01549(15) 0.01757(15) 0.02352(17) -0.00720(11) -0.00640(12) -0.00003(12)
P1 0.0174(2) 0.01835(19) 0.0248(2) -0.00437(15) -0.00820(16) -0.00249(16)
P2 0.01319(18) 0.01767(19) 0.0260(2) -0.00567(14) -0.00438(15) -0.00018(16)
O1 0.0256(7) 0.0265(7) 0.0252(7) -0.0133(5) -0.0071(5) -0.0016(5)
O2 0.0286(7) 0.0271(7) 0.0330(8) -0.0007(6) -0.0171(6) -0.0051(6)
O3 0.0286(7) 0.0206(6) 0.0450(10) -0.0003(6) -0.0174(7) -0.0082(6)
O4 0.0206(6) 0.0389(8) 0.0276(7) -0.0137(6) -0.0087(5) 0.0010(6)
O5 0.0236(6) 0.0279(7) 0.0279(7) -0.0154(5) -0.0083(5) 0.0032(5)
O6 0.0176(6) 0.0248(7) 0.0369(9) -0.0044(5) 0.0010(6) 0.0012(6)
O7 0.0235(7) 0.0185(6) 0.0539(11) -0.0040(5) -0.0166(7) -0.0014(6)
O1W 0.0191(6) 0.0259(7) 0.0549(12) -0.0031(6) -0.0118(7) -0.0099(7)
N1 0.0265(8) 0.0297(8) 0.0232(8) -0.0104(7) -0.0062(6) 0.0003(6)
C1 0.0362(11) 0.0345(10) 0.0227(9) -0.0204(9) -0.0061(8) 0.0002(8)
C2 0.0475(14) 0.0433(13) 0.0310(11) -0.0272(12) -0.0166(10) 0.0089(10)
C3 0.078(3) 0.068(2) 0.0340(14) -0.045(2) -0.0286(16) 0.0146(14)
C4 0.099(3) 0.080(3) 0.0228(12) -0.057(3) -0.0082(16) 0.0011(14)
C5 0.070(2) 0.065(2) 0.0286(13) -0.0376(19) 0.0110(14) -0.0132(13)
C6 0.0413(13) 0.0433(13) 0.0295(11) -0.0205(11) 0.0030(10) -0.0084(10)
C7 0.0455(16) 0.0484(17) 0.0554(19) -0.0149(13) -0.0249(15) 0.0147(14)
C8 0.0376(15) 0.061(2) 0.057(2) -0.0017(15) 0.0009(14) -0.0131(17)

loop_
_atom_type_symbol
_atom_type_description
_atom_type_scat_dispersion_real
_atom_type_scat_dispersion_imag
_atom_type_scat_source
C C 0.0015 0.0009 'International Tables Vol C Tables 4.2.6.8 and 6.1.1.4'
H H 0.0000 0.0000 'International Tables Vol C Tables 4.2.6.8 and 6.1.1.4'
N N 0.0030 0.0019 'International Tables Vol C Tables 4.2.6.8 and 6.1.1.4'
O O 0.0056 0.0036 'International Tables Vol C Tables 4.2.6.8 and 6.1.1.4'
P P 0.0667 0.0580 'International Tables Vol C Tables 4.2.6.8 and 6.1.1.4'
Co Co 0.3050 0.6296 'International Tables Vol C Tables 4.2.6.8 and 6.1.1.4'

loop_
_geom_angle_atom_site_label_1
_geom_angle_atom_site_label_2
_geom_angle_atom_site_label_3
_geom_angle_site_symmetry_1
_geom_angle_site_symmetry_3
_geom_angle
O5 Co1 O5 2_666 . 180.0
O5 Co1 O1 2_666 . 90.34(7)
O5 Co1 O1 . . 89.66(7)
O5 Co1 O1 2_666 2_666 89.66(7)
O5 Co1 O1 . 2_666 90.34(7)
O1 Co1 O1 . 2_666 180.0
O5 Co1 O1W 2_666 2_666 93.83(8)
O5 Co1 O1W . 2_666 86.17(8)
O1 Co1 O1W . 2_666 92.18(8)
O1 Co1 O1W 2_666 2_666 87.82(8)
O5 Co1 O1W 2_666 . 86.17(8)
O5 Co1 O1W . . 93.83(8)
O1 Co1 O1W . . 87.82(8)
O1 Co1 O1W 2_666 . 92.18(8)
O1W Co1 O1W 2_666 . 180.0
O1 P1 O3 . . 116.44(11)
O1 P1 O2 . . 112.85(11)
O3 P1 O2 . . 107.98(11)
O1 P1 O4 . . 108.32(10)
O3 P1 O4 . . 108.67(12)
O2 P1 O4 . . 101.45(10)
O5 P2 O6 . . 116.77(11)
O5 P2 O7 . . 111.33(10)
O6 P2 O7 . . 109.58(11)
O5 P2 O4 . . 109.55(9)
O6 P2 O4 . . 104.85(10)
O7 P2 O4 . . 103.77(11)
P1 O1 Co1 . . 133.68(10)
P1 O2 H2 . . 109.5
P2 O4 P1 . . 129.66(11)
P2 O5 Co1 . . 134.76(11)
P2 O7 H7 . . 109.5
Co1 O1W H1W1 . . 116(3)
Co1 O1W H2W1 . . 120(3)
H1W1 O1W H2W1 . . 111(3)
C1 N1 H1A . . 109.5
C1 N1 H1B . . 109.5
H1A N1 H1B . . 109.5
C1 N1 H1C . . 109.5
H1A N1 H1C . . 109.5
H1B N1 H1C . . 109.5
C2 C1 C6 . . 123.4(3)
C2 C1 N1 . . 117.4(2)
C6 C1 N1 . . 119.2(2)
C1 C2 C3 . . 117.1(3)
C1 C2 C7 . . 122.5(3)
C3 C2 C7 . . 120.4(3)
C4 C3 C2 . . 121.2(4)
C4 C3 H3 . . 119.4
C2 C3 H3 . . 119.4
C5 C4 C3 . . 120.0(3)
C5 C4 H4 . . 120.0
C3 C4 H4 . . 120.0
C4 C5 C6 . . 121.5(4)
C4 C5 H5 . . 119.2
C6 C5 H5 . . 119.2
C5 C6 C1 . . 116.8(3)
C5 C6 C8 . . 120.5(3)
C1 C6 C8 . . 122.8(3)
C2 C7 H7A . . 109.5
C2 C7 H7B . . 109.5
H7A C7 H7B . . 109.5
C2 C7 H7C . . 109.5
H7A C7 H7C . . 109.5
H7B C7 H7C . . 109.5
C6 C8 H8A . . 109.5
C6 C8 H8B . . 109.5
H8A C8 H8B . . 109.5
C6 C8 H8C . . 109.5
H8A C8 H8C . . 109.5
H8B C8 H8C . . 109.5

loop_
_geom_bond_atom_site_label_1
_geom_bond_atom_site_label_2
_geom_bond_site_symmetry_2
_geom_bond_distance
_geom_bond_publ_flag
Co1 O5 2_666 2.0645(18) ?
Co1 O5 . 2.0645(18) y
Co1 O1 . 2.0744(17) y
Co1 O1 2_666 2.0744(17) ?
Co1 O1W 2_666 2.130(2) ?
Co1 O1W . 2.130(2) y
P1 O1 . 1.4905(17) ?
P1 O3 . 1.495(2) ?
P1 O2 . 1.5505(18) ?
P1 O4 . 1.6151(19) ?
P2 O5 . 1.4910(17) ?
P2 O6 . 1.4971(18) ?
P2 O7 . 1.5529(19) ?
P2 O4 . 1.6110(19) ?
O2 H2 . 0.8200 ?
O7 H7 . 0.8200 ?
O1W H1W1 . 0.856(18) ?
O1W H2W1 . 0.867(18) ?
N1 C1 . 1.473(3) ?
N1 H1A . 0.8900 ?
N1 H1B . 0.8900 ?
N1 H1C . 0.8900 ?
C1 C2 . 1.386(4) ?
C1 C6 . 1.396(4) ?
C2 C3 . 1.391(4) ?
C2 C7 . 1.500(5) ?
C3 C4 . 1.383(7) ?
C3 H3 . 0.9300 ?
C4 C5 . 1.369(7) ?
C4 H4 . 0.9300 ?
C5 C6 . 1.395(4) ?
C5 H5 . 0.9300 ?
C6 C8 . 1.509(6) ?
C7 H7A . 0.9600 ?
C7 H7B . 0.9600 ?
C7 H7C . 0.9600 ?
C8 H8A . 0.9600 ?
C8 H8B . 0.9600 ?
C8 H8C . 0.9600 ?

loop_
_geom_hbond_atom_site_label_D
_geom_hbond_atom_site_label_H
_geom_hbond_atom_site_label_A
_geom_hbond_site_symmetry_A
_geom_hbond_distance_DH
_geom_hbond_distance_HA
_geom_hbond_distance_DA
_geom_hbond_angle_DHA
O2 H2 O6 2_766 0.82 1.72 2.532(3) 174
O7 H7 O3 2_676 0.82 1.70 2.505(3) 167
O1W H2W1 O4 2_766 0.867(18) 2.11(2) 2.947(3) 161(4)
O1W H1W1 O7 1_545 0.856(18) 1.958(18) 2.813(3) 177(4)
N1 H1C O6 1_455 0.89 1.94 2.828(3) 175
N1 H1A O3 2_676 0.89 1.93 2.805(3) 168
N1 H1B O5 . 0.89 2.29 3.005(3) 138
N1 H1B O1 2_666 0.89 2.37 3.016(3) 129
C7 H7C O2 2_676 0.96 2.58 3.497(5) 160
C7 H7A O6 1_455 0.96 2.57 3.343(4) 138

loop_
_geom_torsion_atom_site_label_1
_geom_torsion_atom_site_label_2
_geom_torsion_atom_site_label_3
_geom_torsion_atom_site_label_4
_geom_torsion_site_symmetry_1
_geom_torsion
O3 P1 O1 Co1 . 99.39(16)
O2 P1 O1 Co1 . -134.89(14)
O4 P1 O1 Co1 . -23.38(17)
O5 Co1 O1 P1 2_666 178.85(15)
O5 Co1 O1 P1 . -1.15(15)
O1 Co1 O1 P1 2_666 1E1(10)
O1W Co1 O1 P1 2_666 -87.30(15)
O1W Co1 O1 P1 . 92.70(15)
O5 P2 O4 P1 . -35.28(19)
O6 P2 O4 P1 . -161.35(15)
O7 P2 O4 P1 . 83.69(17)
O1 P1 O4 P2 . 47.67(18)
O3 P1 O4 P2 . -79.70(17)
O2 P1 O4 P2 . 166.66(15)
O6 P2 O5 Co1 . 114.85(16)
O7 P2 O5 Co1 . -118.29(16)
O4 P2 O5 Co1 . -4.09(18)
O5 Co1 O5 P2 2_666 -9E1(10)
O1 Co1 O5 P2 . 17.64(15)
O1 Co1 O5 P2 2_666 -162.36(15)
O1W Co1 O5 P2 2_666 109.84(16)
O1W Co1 O5 P2 . -70.16(16)
C6 C1 C2 C3 . 1.6(4)
N1 C1 C2 C3 . -179.6(2)
C6 C1 C2 C7 . -176.8(3)
N1 C1 C2 C7 . 2.0(4)
C1 C2 C3 C4 . -0.4(5)
C7 C2 C3 C4 . 178.1(3)
C2 C3 C4 C5 . -0.9(6)
C3 C4 C5 C6 . 1.0(6)
C4 C5 C6 C1 . 0.1(5)
C4 C5 C6 C8 . -179.8(4)
C2 C1 C6 C5 . -1.5(4)
N1 C1 C6 C5 . 179.7(2)
C2 C1 C6 C8 . 178.5(3)
N1 C1 C6 C8 . -0.3(4)
